data_7135390
loop_
_publ_author_name
'Koh, An-Ping'
'Vernezoul, Ga&#xeb;l'
'Fan, Jun'
'Zhang, Zheng-Feng'
'Su, Ming-Der'
'So, Cheuk-Wai'

_publ_section_title
;
 Bis(<i>N</i>-heterocyclic carbene)-borylene-mediated heteroallene
 activation.
;
_journal_issue 21
_journal_name_full 'Chemical communications (Cambridge, England)'
_journal_page_first 5980
_journal_page_last 5984
_journal_paper_doi 10.1039/d6cc00146g
_journal_volume 62
_journal_year 2026
_chemical_formula_sum 'C30 H33 N3 O3'
_chemical_formula_weight 483.59
_space_group_crystal_system trigonal
_space_group_IT_number 167
_space_group_name_Hall '-R 3 2"c'
_space_group_name_H-M_alt 'R -3 c :H'
_atom_sites_solution_hydrogens geom
_atom_sites_solution_primary dual
_audit_update_record
;
2025-12-19 deposited with the CCDC.	2026-02-11 downloaded from the CCDC.
;
_cell_angle_alpha 90
_cell_angle_beta 90
_cell_angle_gamma 120
_cell_formula_units_Z 6
_cell_length_a 15.9830(5)
_cell_length_b 15.9830(5)
_cell_length_c 18.6933(10)
_cell_measurement_reflns_used 6856
_cell_measurement_temperature 100.(2)
_cell_measurement_theta_max 30.8607
_cell_measurement_theta_min 2.5487
_cell_volume 4135.5(3)
_computing_cell_refinement 'SAINT V8.40B (Bruker AXS LLC, 2019)'
_computing_data_collection 'APEX4 (Ver 2021.4-0, Bruker AXS Inc., 2021)'
_computing_data_reduction 'SAINT V8.40B (Bruker AXS LLC, 2019)'
_computing_publication_material 'APEX4 (Ver 2021.4-0, Bruker AXS Inc., 2021)'
_computing_structure_refinement 'SHELXL-2018/3 (Sheldrick, 2018)'
_computing_structure_solution 'XT, VERSION 2018/2'
_diffrn_ambient_temperature 100.(2)
_diffrn_detector_area_resol_mean 7.3910
_diffrn_measured_fraction_theta_full 0.999
_diffrn_measured_fraction_theta_max 0.999
_diffrn_measurement_device 'four-circle diffractometer'
_diffrn_measurement_device_type 'Bruker D8 Quest'
_diffrn_measurement_method 'phi and omega scans'
_diffrn_radiation_monochromator 'Multilayer Mirror'
_diffrn_radiation_probe x-ray
_diffrn_radiation_type MoK\a
_diffrn_radiation_wavelength 0.71073
_diffrn_reflns_av_R_equivalents 0.0715
_diffrn_reflns_av_unetI/netI 0.0327
_diffrn_reflns_limit_h_max 23
_diffrn_reflns_limit_h_min -22
_diffrn_reflns_limit_k_max 23
_diffrn_reflns_limit_k_min -22
_diffrn_reflns_limit_l_max 27
_diffrn_reflns_limit_l_min -26
_diffrn_reflns_number 16216
_diffrn_reflns_theta_full 25.24
_diffrn_reflns_theta_max 31.00
_diffrn_reflns_theta_min 2.55
_diffrn_source 'Incoatec microfocus source'
_diffrn_source_current 1.4
_diffrn_source_power 0.07
_diffrn_source_type 'Incoatec I\mS 3.0'
_diffrn_source_voltage 50
_exptl_absorpt_coefficient_mu 0.076
_exptl_absorpt_correction_T_max 0.99
_exptl_absorpt_correction_T_min 0.74
_exptl_absorpt_correction_type multi-scan
_exptl_absorpt_process_details
;
Krause, L., Herbst-Irmer, R., Sheldrick, G. M., Stalke, D. (2015).
"Comparison of silver and molybdenum microfocus X-ray sources for
single-crystal structure determination"
J. Appl. Cryst. 48, 3-10.
doi:10.1107/S1600576714022985
;
_exptl_crystal_colour colourless
_exptl_crystal_density_diffrn 1.165
_exptl_crystal_density_method 'not measured'
_exptl_crystal_description block
_exptl_crystal_F_000 1548
_exptl_crystal_size_max 0.120
_exptl_crystal_size_mid 0.100
_exptl_crystal_size_min 0.060
_refine_diff_density_max 0.282
_refine_diff_density_min -0.265
_refine_ls_extinction_method none
_refine_ls_goodness_of_fit_ref 1.019
_refine_ls_hydrogen_treatment constr
_refine_ls_matrix_type full
_refine_ls_number_parameters 59
_refine_ls_number_reflns 1472
_refine_ls_number_restraints 0
_refine_ls_restrained_S_all 1.019
_refine_ls_R_factor_all 0.0771
_refine_ls_R_factor_gt 0.0473
_refine_ls_shift/su_max 0.000
_refine_ls_shift/su_mean 0.000
_refine_ls_structure_factor_coef Fsqd
_refine_ls_weighting_details 'w=1/[\s^2^(Fo^2^)+(0.0568P)^2^+6.6898P] where P=(Fo^2^+2Fc^2^)/3'
_refine_ls_weighting_scheme calc
_refine_ls_wR_factor_gt 0.1142
_refine_ls_wR_factor_ref 0.1420
_reflns_Friedel_coverage 0.000
_reflns_number_gt 1026
_reflns_number_total 1472
_reflns_threshold_expression 'I > 2\s(I)'
_cod_data_source_file d6cc00146g2.cif
_cod_data_source_block scw2790m
_cod_depositor_comments
;
The following automatic conversions were performed:

data item '_diffrn_radiation_probe' value 'X-ray' was changed to
'x-ray' in accordance with the
/home/data/users/saulius/crontab/automatic-downloads/rss-feeds/RSC/lib/dictionaries/cif_core.dic
dictionary named 'cif_core.dic' version 2.4.2 last updated on
2011-04-26.

data item '_exptl_absorpt_correction_type' value 'Multi-Scan' was
changed to 'multi-scan' in accordance with the
/home/data/users/saulius/crontab/automatic-downloads/rss-feeds/RSC/lib/dictionaries/cif_core.dic
dictionary named 'cif_core.dic' version 2.4.2 last updated on
2011-04-26.

Automatic conversion script
Id: cif_fix_values 8170 2020-07-09 18:12:32Z antanas 

 Adding full bibliography for 7135388--7135395.cif.
;
_cod_original_sg_symbol_H-M 'R -3 c'
_cod_database_code 7135390

loop_
_space_group_symop_operation_xyz
'x, y, z'
'-y, x-y, z'
'-x+y, -x, z'
'y, x, -z+1/2'
'x-y, -y, -z+1/2'
'-x, -x+y, -z+1/2'
'x+2/3, y+1/3, z+1/3'
'-y+2/3, x-y+1/3, z+1/3'
'-x+y+2/3, -x+1/3, z+1/3'
'y+2/3, x+1/3, -z+5/6'
'x-y+2/3, -y+1/3, -z+5/6'
'-x+2/3, -x+y+1/3, -z+5/6'
'x+1/3, y+2/3, z+2/3'
'-y+1/3, x-y+2/3, z+2/3'
'-x+y+1/3, -x+2/3, z+2/3'
'y+1/3, x+2/3, -z+7/6'
'x-y+1/3, -y+2/3, -z+7/6'
'-x+1/3, -x+y+2/3, -z+7/6'
'-x, -y, -z'
'y, -x+y, -z'
'x-y, x, -z'
'-y, -x, z-1/2'
'-x+y, y, z-1/2'
'x, x-y, z-1/2'
'-x+2/3, -y+1/3, -z+1/3'
'y+2/3, -x+y+1/3, -z+1/3'
'x-y+2/3, x+1/3, -z+1/3'
'-y+2/3, -x+1/3, z-1/6'
'-x+y+2/3, y+1/3, z-1/6'
'x+2/3, x-y+1/3, z-1/6'
'-x+1/3, -y+2/3, -z+2/3'
'y+1/3, -x+y+2/3, -z+2/3'
'x-y+1/3, x+2/3, -z+2/3'
'-y+1/3, -x+2/3, z+1/6'
'-x+y+1/3, y+2/3, z+1/6'
'x+1/3, x-y+2/3, z+1/6'

loop_
_atom_site_type_symbol
_atom_site_label
_atom_site_fract_x
_atom_site_fract_y
_atom_site_fract_z
_atom_site_U_iso_or_equiv
_atom_site_adp_type
_atom_site_calc_flag
_atom_site_refinement_flags_adp
_atom_site_refinement_flags_occupancy
_atom_site_refinement_flags_posn
_atom_site_occupancy
_atom_site_disorder_assembly
_atom_site_disorder_group
C C1 0.57764(11) 0.333333 0.583333 0.0203(4) Uani d T P S 1 . .
C C2 0.666667 0.50890(10) 0.583333 0.0205(4) Uani d T P S 1 . .
C C3 0.68804(9) 0.56131(9) 0.64689(7) 0.0234(3) Uani d . . . 1 . .
C C4 0.71089(11) 0.52616(11) 0.71498(7) 0.0299(3) Uani d . . . 1 . .
H H4A 0.776536 0.536239 0.712232 0.045000 Uiso calc U . R 1 . .
H H4B 0.664713 0.457165 0.721221 0.045000 Uiso calc U . R 1 . .
H H4C 0.706266 0.562214 0.755725 0.045000 Uiso calc U . R 1 . .
C C5 0.68856(10) 0.64874(10) 0.64534(8) 0.0266(3) Uani d . . . 1 . .
H H5 0.704249 0.686548 0.687666 0.032000 Uiso calc U . R 1 . .
C C6 0.666667 0.68198(12) 0.583333 0.0282(4) Uani d T P S 1 . .
C C7 0.666667 0.77650(13) 0.583333 0.0437(6) Uani d T P S 1 . .
H H7A 0.649782 0.788495 0.535514 0.066000 Uiso calc U P R 0.5 . .
H H7B 0.619180 0.773194 0.618070 0.066000 Uiso calc U P R 0.5 . .
H H7C 0.731037 0.829123 0.596416 0.066000 Uiso calc U P R 0.5 . .
N N1 0.666667 0.41814(9) 0.583333 0.0209(3) Uani d T P S 1 . .
O O1 0.50211(8) 0.333333 0.583333 0.0261(3) Uani d T P S 1 . .

loop_
_atom_site_aniso_label
_atom_site_aniso_U_11
_atom_site_aniso_U_22
_atom_site_aniso_U_33
_atom_site_aniso_U_12
_atom_site_aniso_U_13
_atom_site_aniso_U_23
C1 0.0194(6) 0.0200(8) 0.0217(8) 0.0100(4) 0.0002(3) 0.0004(6)
C2 0.0189(8) 0.0177(6) 0.0252(9) 0.0095(4) 0.0010(6) 0.0005(3)
C3 0.0209(6) 0.0236(6) 0.0260(6) 0.0113(5) -0.0004(5) -0.0011(5)
C4 0.0328(7) 0.0346(8) 0.0253(7) 0.0192(6) -0.0025(5) -0.0011(5)
C5 0.0260(6) 0.0227(6) 0.0308(7) 0.0118(5) 0.0001(5) -0.0046(5)
C6 0.0251(9) 0.0221(6) 0.0384(11) 0.0126(4) 0.0032(8) 0.0016(4)
C7 0.0542(15) 0.0280(7) 0.0578(16) 0.0271(7) -0.0016(12) -0.0008(6)
N1 0.0197(7) 0.0180(5) 0.0255(8) 0.0099(3) 0.0000(6) 0.0000(3)
O1 0.0201(5) 0.0231(6) 0.0362(8) 0.0116(3) 0.0010(3) 0.0020(5)

loop_
_atom_type_symbol
_atom_type_description
_atom_type_scat_dispersion_real
_atom_type_scat_dispersion_imag
_atom_type_scat_source
C C 0.0033 0.0016 'International Tables Vol C Tables 4.2.6.8 and 6.1.1.4'
H H 0.0000 0.0000 'International Tables Vol C Tables 4.2.6.8 and 6.1.1.4'
N N 0.0061 0.0033 'International Tables Vol C Tables 4.2.6.8 and 6.1.1.4'
O O 0.0106 0.0060 'International Tables Vol C Tables 4.2.6.8 and 6.1.1.4'

loop_
_geom_angle_atom_site_label_1
_geom_angle_atom_site_label_2
_geom_angle_atom_site_label_3
_geom_angle_site_symmetry_1
_geom_angle_site_symmetry_3
_geom_angle
_geom_angle_publ_flag
O1 C1 N1 . 2_655 122.41(8) ?
O1 C1 N1 . . 122.41(8) ?
N1 C1 N1 2_655 . 115.18(16) ?
C3 C2 C3 18_655 . 122.85(16) ?
C3 C2 N1 18_655 . 118.57(8) ?
C3 C2 N1 . . 118.58(8) ?
C5 C3 C2 . . 117.49(13) ?
C5 C3 C4 . . 120.67(12) ?
C2 C3 C4 . . 121.84(12) ?
C6 C5 C3 . . 121.59(14) ?
C5 C6 C5 . 18_655 118.96(18) ?
C5 C6 C7 . . 120.52(9) ?
C5 C6 C7 18_655 . 120.52(9) ?
C1 N1 C1 3_665 . 124.82(16) ?
C1 N1 C2 3_665 . 117.59(8) ?
C1 N1 C2 . . 117.59(8) ?

loop_
_geom_bond_atom_site_label_1
_geom_bond_atom_site_label_2
_geom_bond_site_symmetry_2
_geom_bond_distance
_geom_bond_publ_flag
C1 O1 . 1.207(2) ?
C1 N1 2_655 1.3904(11) ?
C1 N1 . 1.3905(11) ?
C2 C3 18_655 1.3942(15) ?
C2 C3 . 1.3942(15) ?
C2 N1 . 1.451(2) ?
C3 C5 . 1.3935(18) ?
C3 C4 . 1.5081(19) ?
C5 C6 . 1.3908(18) ?
C6 C7 . 1.511(3) ?
